data_7224254
loop_
_publ_author_name
'Zhou, Yanxu'
'Shen, Yingzhong'
'Zhao, Jing'
'Wang, Yulong'
'Peng, Ling'
'Tao, Xian'

_publ_section_title
;
 Heteroleptic lanthanide amides complexes bearing carbon-bridged
 bis(phenolate) ligands: synthesis, structure and their application in the
 polymerization of \e-caprolactone
;
_journal_name_full 'RSC Adv.'
_journal_paper_doi 10.1039/C5RA23520K
_journal_year 2016
_chemical_formula_sum 'C53 H79 Gd N2 O6'
_chemical_formula_weight 997.43
_chemical_name_systematic
; 
 ? 
;
_space_group_IT_number 14
_symmetry_cell_setting monoclinic
_symmetry_space_group_name_Hall '-P 2ybc'
_symmetry_space_group_name_H-M 'P 1 21/c 1'
_atom_sites_solution_hydrogens geom
_atom_sites_solution_primary direct
_atom_sites_solution_secondary difmap
_audit_creation_method SHELXL-97
_audit_update_record
;
2014-09-16 deposited with the CCDC.
2016-02-05 downloaded from the CCDC.
;
_cell_angle_alpha 90.00
_cell_angle_beta 97.246(2)
_cell_angle_gamma 90.00
_cell_formula_units_Z 4
_cell_length_a 13.740(2)
_cell_length_b 20.389(4)
_cell_length_c 18.914(3)
_cell_measurement_temperature 296(2)
_cell_volume 5256.3(15)
_computing_structure_refinement 'SHELXL-97 (Sheldrick, 1997)'
_computing_structure_solution 'SHELXS-97 (Sheldrick, 1990)'
_diffrn_ambient_temperature 296(2)
_diffrn_measured_fraction_theta_full 1.000
_diffrn_measured_fraction_theta_max 1.000
_diffrn_radiation_monochromator graphite
_diffrn_radiation_source 'fine-focus sealed tube'
_diffrn_radiation_type MoK\a
_diffrn_radiation_wavelength 0.71073
_diffrn_reflns_av_R_equivalents 0.0381
_diffrn_reflns_av_sigmaI/netI 0.0357
_diffrn_reflns_limit_h_max 16
_diffrn_reflns_limit_h_min -14
_diffrn_reflns_limit_k_max 24
_diffrn_reflns_limit_k_min -24
_diffrn_reflns_limit_l_max 22
_diffrn_reflns_limit_l_min -22
_diffrn_reflns_number 36973
_diffrn_reflns_theta_full 25.00
_diffrn_reflns_theta_max 25.00
_diffrn_reflns_theta_min 1.47
_exptl_absorpt_coefficient_mu 1.308
_exptl_absorpt_correction_T_max 0.7798
_exptl_absorpt_correction_T_min 0.7798
_exptl_absorpt_correction_type multi-scan
_exptl_absorpt_process_details sadabs
_exptl_crystal_colour Colorless
_exptl_crystal_density_diffrn 1.260
_exptl_crystal_density_method 'not measured'
_exptl_crystal_description Prism
_exptl_crystal_F_000 2092
_exptl_crystal_size_max 0.20
_exptl_crystal_size_mid 0.20
_exptl_crystal_size_min 0.20
_refine_diff_density_max 0.536
_refine_diff_density_min -0.402
_refine_diff_density_rms 0.066
_refine_ls_extinction_method none
_refine_ls_goodness_of_fit_ref 1.029
_refine_ls_hydrogen_treatment mixed
_refine_ls_matrix_type full
_refine_ls_number_parameters 612
_refine_ls_number_reflns 9257
_refine_ls_number_restraints 172
_refine_ls_restrained_S_all 1.073
_refine_ls_R_factor_all 0.0439
_refine_ls_R_factor_gt 0.0313
_refine_ls_shift/su_max 0.002
_refine_ls_shift/su_mean 0.000
_refine_ls_structure_factor_coef Fsqd
_refine_ls_weighting_details 'calc w=1/[\s^2^(Fo^2^)+(0.0405P)^2^+1.2726P] where P=(Fo^2^+2Fc^2^)/3'
_refine_ls_weighting_scheme calc
_refine_ls_wR_factor_gt 0.0751
_refine_ls_wR_factor_ref 0.0797
_reflns_number_gt 7435
_reflns_number_total 9257
_reflns_threshold_expression >2sigma(I)
_cod_data_source_file c5ra23520k2.cif
_cod_data_source_block 140620b_0m
_cod_depositor_comments
;
The following automatic conversions were performed:

'_symmetry_cell_setting' value 'Monoclinic' changed to 'monoclinic'
according to
/usr/data/users/saulius/crontab/automatic-downloads/rss-feeds/RSC/lib/dictionaries/cif_core.dic
dictionary named 'cif_core.dic' version 2.4.2 from 2011-04-26.

'_exptl_absorpt_correction_type' value 'Multi-scan' changed to
'multi-scan' according to
/usr/data/users/saulius/crontab/automatic-downloads/rss-feeds/RSC/lib/dictionaries/cif_core.dic
dictionary named 'cif_core.dic' version 2.4.2 from 2011-04-26.

Automatic conversion script
Id: cif_fix_values 4268 2015-11-12 08:31:59Z antanas 
;
_cod_original_cell_volume 5256.2(15)
_cod_original_sg_symbol_H-M P2(1)/c
_cod_database_code 7224254

loop_
_symmetry_equiv_pos_as_xyz
'x, y, z'
'-x, y+1/2, -z+1/2'
'-x, -y, -z'
'x, -y-1/2, z-1/2'

loop_
_atom_site_label
_atom_site_type_symbol
_atom_site_fract_x
_atom_site_fract_y
_atom_site_fract_z
_atom_site_U_iso_or_equiv
_atom_site_adp_type
_atom_site_occupancy
_atom_site_symmetry_multiplicity
_atom_site_calc_flag
_atom_site_refinement_flags
_atom_site_disorder_assembly
_atom_site_disorder_group
C37 C 0.7846(9) 0.4114(5) 0.3819(4) 0.064(2) Uani 0.528(10) 1 d PDU A 1
H37A H 0.7182 0.3980 0.3645 0.077 Uiso 0.528(10) 1 calc PR A 1
H37B H 0.8305 0.3835 0.3611 0.077 Uiso 0.528(10) 1 calc PR A 1
C38 C 0.8014(12) 0.4833(6) 0.3660(6) 0.092(3) Uani 0.528(10) 1 d PDU A 1
H38A H 0.8229 0.4887 0.3194 0.110 Uiso 0.528(10) 1 calc PR A 1
H38B H 0.7422 0.5088 0.3680 0.110 Uiso 0.528(10) 1 calc PR A 1
C42 C 0.7362(9) 0.1530(5) 0.6981(5) 0.084(3) Uani 0.528(10) 1 d PDU A 1
H42A H 0.7912 0.1242 0.7129 0.101 Uiso 0.528(10) 1 calc PR A 1
H42B H 0.6976 0.1581 0.7373 0.101 Uiso 0.528(10) 1 calc PR A 1
C43 C 0.6748(10) 0.1266(6) 0.6332(5) 0.099(3) Uani 0.528(10) 1 d PDU A 1
H43A H 0.6063 0.1380 0.6336 0.119 Uiso 0.528(10) 1 calc PR A 1
H43B H 0.6805 0.0793 0.6309 0.119 Uiso 0.528(10) 1 calc PR A 1
C37' C 0.7452(7) 0.4342(6) 0.3937(5) 0.064(2) Uani 0.472(10) 1 d PDU A 2
H37C H 0.6900 0.4606 0.4042 0.077 Uiso 0.472(10) 1 calc PR A 2
H37D H 0.7211 0.3982 0.3629 0.077 Uiso 0.472(10) 1 calc PR A 2
C38' C 0.8183(12) 0.4752(9) 0.3599(6) 0.092(3) Uani 0.472(10) 1 d PDU A 2
H38C H 0.8569 0.4486 0.3314 0.110 Uiso 0.472(10) 1 calc PR A 2
H38D H 0.7860 0.5098 0.3305 0.110 Uiso 0.472(10) 1 calc PR A 2
C42' C 0.7769(11) 0.1462(4) 0.6919(6) 0.084(3) Uani 0.472(10) 1 d PDU A 2
H42C H 0.8435 0.1300 0.6933 0.101 Uiso 0.472(10) 1 calc PR A 2
H42D H 0.7542 0.1378 0.7376 0.101 Uiso 0.472(10) 1 calc PR A 2
C43' C 0.7104(12) 0.1145(6) 0.6325(6) 0.099(3) Uani 0.472(10) 1 d PDU A 2
H43C H 0.7331 0.0708 0.6226 0.119 Uiso 0.472(10) 1 calc PR A 2
H43D H 0.6438 0.1117 0.6442 0.119 Uiso 0.472(10) 1 calc PR A 2
C10 C 0.5754(7) 0.4979(5) 0.9220(5) 0.104(3) Uani 0.590(4) 1 d PDU B 1
H10A H 0.5869 0.4540 0.9394 0.155 Uiso 0.590(4) 1 calc PR B 1
H10B H 0.5128 0.4999 0.8930 0.155 Uiso 0.590(4) 1 calc PR B 1
H10C H 0.5757 0.5274 0.9615 0.155 Uiso 0.590(4) 1 calc PR B 1
C11 C 0.6438(8) 0.5878(3) 0.8566(4) 0.104(2) Uani 0.590(4) 1 d PDU B 1
H11A H 0.6440 0.6146 0.8984 0.156 Uiso 0.590(4) 1 calc PR B 1
H11B H 0.5829 0.5937 0.8263 0.156 Uiso 0.590(4) 1 calc PR B 1
H11C H 0.6973 0.6005 0.8314 0.156 Uiso 0.590(4) 1 calc PR B 1
C12 C 0.7504(6) 0.5097(5) 0.9267(5) 0.111(3) Uani 0.590(4) 1 d PDU B 1
H12A H 0.8015 0.5327 0.9069 0.167 Uiso 0.590(4) 1 calc PR B 1
H12B H 0.7670 0.4640 0.9316 0.167 Uiso 0.590(4) 1 calc PR B 1
H12C H 0.7432 0.5276 0.9727 0.167 Uiso 0.590(4) 1 calc PR B 1
C26 C 1.0453(6) 0.4251(5) 0.9122(5) 0.098(3) Uani 0.590(4) 1 d PDU B 1
H26A H 1.0037 0.3890 0.9211 0.147 Uiso 0.590(4) 1 calc PR B 1
H26B H 1.0056 0.4618 0.8948 0.147 Uiso 0.590(4) 1 calc PR B 1
H26C H 1.0852 0.4371 0.9556 0.147 Uiso 0.590(4) 1 calc PR B 1
C27 C 1.1757(7) 0.4607(4) 0.8450(6) 0.105(3) Uani 0.590(4) 1 d PDU B 1
H27A H 1.2196 0.4692 0.8877 0.157 Uiso 0.590(4) 1 calc PR B 1
H27B H 1.1372 0.4991 0.8321 0.157 Uiso 0.590(4) 1 calc PR B 1
H27C H 1.2130 0.4494 0.8071 0.157 Uiso 0.590(4) 1 calc PR B 1
C28 C 1.1740(7) 0.3502(4) 0.8911(6) 0.104(3) Uani 0.590(4) 1 d PDU B 1
H28A H 1.1974 0.3612 0.9396 0.156 Uiso 0.590(4) 1 calc PR B 1
H28B H 1.2288 0.3442 0.8649 0.156 Uiso 0.590(4) 1 calc PR B 1
H28C H 1.1364 0.3105 0.8898 0.156 Uiso 0.590(4) 1 calc PR B 1
C10' C 0.6609(11) 0.4720(5) 0.9420(5) 0.104(3) Uani 0.410(4) 1 d PDU B 2
H10D H 0.7247 0.4520 0.9495 0.155 Uiso 0.410(4) 1 calc PR B 2
H10E H 0.6117 0.4385 0.9335 0.155 Uiso 0.410(4) 1 calc PR B 2
H10F H 0.6501 0.4968 0.9834 0.155 Uiso 0.410(4) 1 calc PR B 2
C11' C 0.5556(7) 0.5491(6) 0.8759(7) 0.104(2) Uani 0.410(4) 1 d PDU B 2
H11D H 0.5509 0.5704 0.9207 0.156 Uiso 0.410(4) 1 calc PR B 2
H11E H 0.5053 0.5164 0.8675 0.156 Uiso 0.410(4) 1 calc PR B 2
H11F H 0.5474 0.5810 0.8383 0.156 Uiso 0.410(4) 1 calc PR B 2
C12' C 0.7362(9) 0.5655(7) 0.8925(7) 0.111(3) Uani 0.410(4) 1 d PDU B 2
H12D H 0.7240 0.5934 0.9313 0.167 Uiso 0.410(4) 1 calc PR B 2
H12E H 0.7399 0.5917 0.8507 0.167 Uiso 0.410(4) 1 calc PR B 2
H12F H 0.7971 0.5427 0.9047 0.167 Uiso 0.410(4) 1 calc PR B 2
C26' C 1.0662(10) 0.4603(6) 0.8964(7) 0.098(3) Uani 0.410(4) 1 d PDU B 2
H26D H 0.9989 0.4504 0.9007 0.147 Uiso 0.410(4) 1 calc PR B 2
H26E H 1.0696 0.5004 0.8702 0.147 Uiso 0.410(4) 1 calc PR B 2
H26F H 1.1022 0.4652 0.9430 0.147 Uiso 0.410(4) 1 calc PR B 2
C27' C 1.2102(8) 0.4291(7) 0.8441(9) 0.105(3) Uani 0.410(4) 1 d PDU B 2
H27D H 1.2432 0.4484 0.8868 0.157 Uiso 0.410(4) 1 calc PR B 2
H27E H 1.2032 0.4611 0.8067 0.157 Uiso 0.410(4) 1 calc PR B 2
H27F H 1.2478 0.3926 0.8303 0.157 Uiso 0.410(4) 1 calc PR B 2
C28' C 1.1266(11) 0.3490(6) 0.9077(8) 0.104(3) Uani 0.410(4) 1 d PDU B 2
H28D H 1.1801 0.3589 0.9439 0.156 Uiso 0.410(4) 1 calc PR B 2
H28E H 1.1422 0.3106 0.8819 0.156 Uiso 0.410(4) 1 calc PR B 2
H28F H 1.0683 0.3411 0.9296 0.156 Uiso 0.410(4) 1 calc PR B 2
Gd1 Gd 0.732062(11) 0.328113(7) 0.537057(8) 0.03685(7) Uani 1 1 d . A .
O1 O 0.66695(15) 0.36357(10) 0.62719(11) 0.0424(5) Uani 1 1 d . . .
O2 O 0.88604(16) 0.33775(10) 0.59148(11) 0.0411(5) Uani 1 1 d . A .
O3 O 0.7067(2) 0.51757(15) 0.57144(16) 0.0818(9) Uani 1 1 d . B .
O4 O 0.8021(2) 0.40982(12) 0.45986(12) 0.0596(7) Uani 1 1 d D . .
O5 O 0.74381(19) 0.22240(11) 0.59755(13) 0.0581(7) Uani 1 1 d D . .
O6 O 0.78494(18) 0.25568(12) 0.44316(13) 0.0579(7) Uani 1 1 d . . .
N1 N 0.5912(2) 0.34238(15) 0.44655(16) 0.0557(8) Uani 1 1 d . . .
N2 N 0.5753(2) 0.28638(15) 0.48503(15) 0.0525(7) Uani 1 1 d . A .
C1 C 0.6617(2) 0.39880(14) 0.68629(16) 0.0364(7) Uani 1 1 d . . .
C2 C 0.5815(2) 0.39315(16) 0.72622(17) 0.0412(8) Uani 1 1 d . . .
C3 C 0.4927(3) 0.34880(19) 0.70158(19) 0.0530(9) Uani 1 1 d . . .
C4 C 0.4444(3) 0.3730(2) 0.6290(2) 0.0783(13) Uani 1 1 d . . .
H4A H 0.4914 0.3719 0.5955 0.117 Uiso 1 1 calc R . .
H4B H 0.4215 0.4171 0.6334 0.117 Uiso 1 1 calc R . .
H4C H 0.3900 0.3450 0.6124 0.117 Uiso 1 1 calc R . .
C5 C 0.4160(3) 0.3519(3) 0.7543(3) 0.0931(16) Uani 1 1 d . . .
H5A H 0.3651 0.3204 0.7406 0.140 Uiso 1 1 calc R . .
H5B H 0.3881 0.3950 0.7536 0.140 Uiso 1 1 calc R . .
H5C H 0.4470 0.3420 0.8015 0.140 Uiso 1 1 calc R . .
C6 C 0.5229(3) 0.27711(19) 0.6957(2) 0.0713(12) Uani 1 1 d . . .
H6A H 0.4656 0.2508 0.6823 0.107 Uiso 1 1 calc R . .
H6B H 0.5554 0.2624 0.7408 0.107 Uiso 1 1 calc R . .
H6C H 0.5667 0.2731 0.6602 0.107 Uiso 1 1 calc R . .
C7 C 0.5841(2) 0.43117(17) 0.78753(17) 0.0456(8) Uani 1 1 d . . .
H7 H 0.5325 0.4267 0.8146 0.055 Uiso 1 1 calc R . .
C8 C 0.6582(2) 0.47529(16) 0.81128(17) 0.0436(8) Uani 1 1 d . B .
C9 C 0.6550(3) 0.51715(18) 0.87804(19) 0.0561(10) Uani 1 1 d D . .
C13 C 0.7343(2) 0.48046(15) 0.77010(16) 0.0391(7) Uani 1 1 d . . .
H13 H 0.7846 0.5102 0.7835 0.047 Uiso 1 1 calc R B .
C14 C 0.7379(2) 0.44275(14) 0.70953(15) 0.0334(7) Uani 1 1 d . B .
C15 C 0.8249(2) 0.44906(14) 0.66666(16) 0.0349(7) Uani 1 1 d . . .
H15 H 0.8013 0.4314 0.6194 0.042 Uiso 1 1 calc R B .
C16 C 0.9121(2) 0.40627(14) 0.69455(15) 0.0326(7) Uani 1 1 d . B .
C17 C 0.9414(2) 0.35449(15) 0.65230(16) 0.0349(7) Uani 1 1 d . . .
C18 C 1.0309(2) 0.32053(15) 0.67678(18) 0.0400(8) Uani 1 1 d . B .
C19 C 1.0748(2) 0.26930(16) 0.63014(18) 0.0465(8) Uani 1 1 d . . .
C20 C 1.1724(3) 0.2404(2) 0.6655(2) 0.0730(12) Uani 1 1 d . B .
H20A H 1.2191 0.2750 0.6764 0.109 Uiso 1 1 calc R . .
H20B H 1.1970 0.2097 0.6336 0.109 Uiso 1 1 calc R . .
H20C H 1.1618 0.2183 0.7087 0.109 Uiso 1 1 calc R . .
C21 C 1.0953(3) 0.3021(2) 0.5607(2) 0.0619(10) Uani 1 1 d . B .
H21A H 1.0360 0.3212 0.5374 0.093 Uiso 1 1 calc R . .
H21B H 1.1189 0.2698 0.5300 0.093 Uiso 1 1 calc R . .
H21C H 1.1440 0.3356 0.5712 0.093 Uiso 1 1 calc R . .
C22 C 1.0051(3) 0.21047(17) 0.6132(2) 0.0605(10) Uani 1 1 d . B .
H22A H 0.9968 0.1879 0.6566 0.091 Uiso 1 1 calc R . .
H22B H 1.0326 0.1810 0.5814 0.091 Uiso 1 1 calc R . .
H22C H 0.9426 0.2259 0.5911 0.091 Uiso 1 1 calc R . .
C23 C 1.0810(2) 0.33852(15) 0.74268(18) 0.0432(8) Uani 1 1 d . . .
H23 H 1.1395 0.3169 0.7581 0.052 Uiso 1 1 calc R B .
C24 C 1.0498(2) 0.38639(16) 0.78683(17) 0.0427(8) Uani 1 1 d . B .
C25 C 1.1099(2) 0.40541(17) 0.85768(17) 0.0502(9) Uani 1 1 d D . .
C29 C 0.9642(2) 0.41905(15) 0.76104(16) 0.0400(7) Uani 1 1 d . . .
H29 H 0.9405 0.4510 0.7895 0.048 Uiso 1 1 calc R B .
C30 C 0.8479(2) 0.52101(15) 0.65392(17) 0.0418(8) Uani 1 1 d . B .
C31 C 0.9266(3) 0.55592(17) 0.6875(2) 0.0569(10) Uani 1 1 d . . .
H31 H 0.9724 0.5344 0.7198 0.068 Uiso 1 1 calc R B .
C32 C 0.9394(4) 0.6222(2) 0.6747(3) 0.0858(15) Uani 1 1 d . B .
H32 H 0.9924 0.6448 0.6985 0.103 Uiso 1 1 calc R . .
C33 C 0.8726(5) 0.6540(2) 0.6262(3) 0.0950(18) Uani 1 1 d . . .
H33 H 0.8808 0.6983 0.6172 0.114 Uiso 1 1 calc R B .
C34 C 0.7942(4) 0.6211(2) 0.5911(3) 0.0852(15) Uani 1 1 d . B .
H34 H 0.7492 0.6430 0.5585 0.102 Uiso 1 1 calc R . .
C35 C 0.7822(3) 0.55467(19) 0.6043(2) 0.0594(10) Uani 1 1 d . . .
C36 C 0.6417(4) 0.5447(3) 0.5168(3) 0.120(2) Uani 1 1 d . . .
H36A H 0.6070 0.5805 0.5353 0.180 Uiso 1 1 calc R B .
H36B H 0.5956 0.5119 0.4977 0.180 Uiso 1 1 calc R . .
H36C H 0.6775 0.5605 0.4799 0.180 Uiso 1 1 calc R . .
C39 C 0.8806(4) 0.5029(2) 0.4244(2) 0.0885(15) Uani 1 1 d D . .
H39A H 0.9419 0.5104 0.4053 0.106 Uiso 1 1 calc R A 1
H39B H 0.8625 0.5427 0.4475 0.106 Uiso 1 1 calc R A 1
C40 C 0.8908(3) 0.44806(19) 0.4754(2) 0.0650(11) Uani 1 1 d D A .
H40A H 0.9479 0.4218 0.4693 0.078 Uiso 1 1 calc R . .
H40B H 0.8974 0.4643 0.5240 0.078 Uiso 1 1 calc R . .
C41 C 0.7712(3) 0.21909(19) 0.6740(2) 0.0646(11) Uani 1 1 d D A .
H41A H 0.7405 0.2544 0.6974 0.078 Uiso 1 1 calc R C 1
H41B H 0.8418 0.2229 0.6856 0.078 Uiso 1 1 calc R C 1
C44 C 0.7158(4) 0.1591(2) 0.5702(3) 0.0912(16) Uani 1 1 d D A .
H44A H 0.7718 0.1351 0.5571 0.109 Uiso 1 1 calc R D 1
H44B H 0.6662 0.1622 0.5291 0.109 Uiso 1 1 calc R D 1
C45 C 0.7225(3) 0.2207(2) 0.3876(2) 0.0784(13) Uani 1 1 d . A .
H45A H 0.6801 0.2510 0.3586 0.094 Uiso 1 1 calc R . .
H45B H 0.6819 0.1889 0.4084 0.094 Uiso 1 1 calc R . .
C46 C 0.7895(4) 0.1876(2) 0.3444(2) 0.0781(14) Uani 1 1 d . . .
H46A H 0.7602 0.1834 0.2952 0.094 Uiso 1 1 calc R A .
H46B H 0.8074 0.1444 0.3633 0.094 Uiso 1 1 calc R . .
C47 C 0.8762(3) 0.2319(2) 0.3504(2) 0.0724(12) Uani 1 1 d . A .
H47A H 0.9348 0.2085 0.3415 0.087 Uiso 1 1 calc R . .
H47B H 0.8655 0.2685 0.3175 0.087 Uiso 1 1 calc R . .
C48 C 0.8833(3) 0.2545(2) 0.4256(2) 0.0735(12) Uani 1 1 d . A .
H48A H 0.9234 0.2246 0.4568 0.088 Uiso 1 1 calc R . .
H48B H 0.9123 0.2979 0.4305 0.088 Uiso 1 1 calc R . .
C49 C 0.5162(3) 0.3480(2) 0.3942(2) 0.0720(12) Uani 1 1 d . A .
C50 C 0.5083(4) 0.4036(3) 0.3414(3) 0.125(2) Uani 1 1 d . . .
H50A H 0.5380 0.4422 0.3639 0.187 Uiso 1 1 calc R A .
H50B H 0.4404 0.4121 0.3253 0.187 Uiso 1 1 calc R . .
H50C H 0.5414 0.3920 0.3015 0.187 Uiso 1 1 calc R . .
C51 C 0.4525(3) 0.2964(3) 0.3982(2) 0.0794(14) Uani 1 1 d . . .
H51 H 0.3948 0.2883 0.3682 0.095 Uiso 1 1 calc R A .
C52 C 0.4912(3) 0.2592(2) 0.4556(2) 0.0653(11) Uani 1 1 d . A .
C53 C 0.4512(4) 0.1987(3) 0.4855(3) 0.112(2) Uani 1 1 d . . .
H53A H 0.4520 0.1634 0.4520 0.169 Uiso 1 1 calc R A .
H53B H 0.3850 0.2065 0.4946 0.169 Uiso 1 1 calc R . .
H53C H 0.4907 0.1872 0.5293 0.169 Uiso 1 1 calc R . .

loop_
_atom_site_aniso_label
_atom_site_aniso_U_11
_atom_site_aniso_U_22
_atom_site_aniso_U_33
_atom_site_aniso_U_23
_atom_site_aniso_U_13
_atom_site_aniso_U_12
C37 0.074(5) 0.078(5) 0.040(3) 0.006(3) 0.002(3) -0.008(3)
C38 0.096(5) 0.102(4) 0.077(4) 0.033(3) 0.008(3) -0.013(4)
C42 0.082(7) 0.083(3) 0.088(4) 0.031(3) 0.011(4) 0.002(4)
C43 0.099(7) 0.067(4) 0.124(4) 0.033(3) -0.011(4) -0.007(5)
C37' 0.074(5) 0.078(5) 0.040(3) 0.006(3) 0.002(3) -0.008(3)
C38' 0.096(5) 0.102(4) 0.077(4) 0.033(3) 0.008(3) -0.013(4)
C42' 0.082(7) 0.083(3) 0.088(4) 0.031(3) 0.011(4) 0.002(4)
C43' 0.099(7) 0.067(4) 0.124(4) 0.033(3) -0.011(4) -0.007(5)
C10 0.129(6) 0.121(5) 0.068(4) -0.029(4) 0.042(5) -0.014(5)
C11 0.139(6) 0.088(4) 0.087(4) -0.032(4) 0.021(4) 0.018(4)
C12 0.119(5) 0.138(6) 0.075(5) -0.052(4) 0.005(4) 0.001(5)
C26 0.087(4) 0.144(7) 0.057(4) -0.031(5) -0.014(3) -0.004(5)
C27 0.118(6) 0.110(6) 0.078(4) -0.010(5) -0.022(4) -0.054(5)
C28 0.120(7) 0.105(4) 0.073(5) -0.013(3) -0.041(5) 0.016(5)
C10' 0.129(6) 0.121(5) 0.068(4) -0.029(4) 0.042(5) -0.014(5)
C11' 0.139(6) 0.088(4) 0.087(4) -0.032(4) 0.021(4) 0.018(4)
C12' 0.119(5) 0.138(6) 0.075(5) -0.052(4) 0.005(4) 0.001(5)
C26' 0.087(4) 0.144(7) 0.057(4) -0.031(5) -0.014(3) -0.004(5)
C27' 0.118(6) 0.110(6) 0.078(4) -0.010(5) -0.022(4) -0.054(5)
C28' 0.120(7) 0.105(4) 0.073(5) -0.013(3) -0.041(5) 0.016(5)
Gd1 0.04024(11) 0.04221(10) 0.02662(10) -0.00311(7) -0.00151(7) -0.00363(7)
O1 0.0428(13) 0.0492(13) 0.0346(12) -0.0090(10) 0.0027(10) -0.0042(10)
O2 0.0403(13) 0.0485(13) 0.0326(12) -0.0074(9) -0.0027(10) 0.0007(10)
O3 0.074(2) 0.091(2) 0.073(2) 0.0330(17) -0.0195(17) 0.0156(18)
O4 0.0713(17) 0.0669(16) 0.0377(14) 0.0035(11) -0.0042(12) -0.0211(14)
O5 0.0782(18) 0.0460(14) 0.0475(15) 0.0017(11) -0.0025(13) -0.0069(13)
O6 0.0585(17) 0.0719(17) 0.0429(14) -0.0229(12) 0.0048(12) -0.0089(13)
N1 0.0506(19) 0.072(2) 0.0416(18) 0.0030(15) -0.0045(15) 0.0036(15)
N2 0.0484(18) 0.0641(19) 0.0430(17) -0.0034(15) -0.0021(14) -0.0061(15)
C1 0.0370(18) 0.0422(17) 0.0285(17) 0.0006(13) -0.0020(14) 0.0032(14)
C2 0.0377(19) 0.0495(19) 0.0354(18) 0.0009(15) 0.0009(15) -0.0002(15)
C3 0.038(2) 0.074(2) 0.046(2) -0.0017(18) 0.0027(17) -0.0108(18)
C4 0.051(3) 0.104(4) 0.073(3) -0.001(3) -0.019(2) -0.008(2)
C5 0.051(3) 0.144(4) 0.087(4) -0.025(3) 0.018(2) -0.036(3)
C6 0.063(3) 0.064(3) 0.085(3) 0.003(2) 0.004(2) -0.020(2)
C7 0.0404(19) 0.059(2) 0.0387(19) 0.0024(16) 0.0091(15) 0.0068(16)
C8 0.048(2) 0.0484(19) 0.0342(18) -0.0014(15) 0.0058(16) 0.0084(16)
C9 0.060(2) 0.068(2) 0.042(2) -0.0166(18) 0.0133(18) 0.0027(19)
C13 0.0440(19) 0.0386(17) 0.0339(18) -0.0013(14) 0.0015(15) 0.0027(14)
C14 0.0356(17) 0.0360(16) 0.0278(16) 0.0025(13) 0.0010(13) 0.0048(13)
C15 0.0391(18) 0.0381(16) 0.0264(16) -0.0012(13) 0.0001(14) -0.0002(14)
C16 0.0326(17) 0.0349(16) 0.0299(17) 0.0005(13) 0.0028(13) -0.0026(13)
C17 0.0297(17) 0.0405(16) 0.0332(17) -0.0007(14) -0.0007(14) -0.0055(13)
C18 0.0350(18) 0.0451(18) 0.0396(19) -0.0005(14) 0.0040(15) 0.0002(14)
C19 0.0388(19) 0.051(2) 0.049(2) -0.0075(16) 0.0008(16) 0.0052(15)
C20 0.057(3) 0.084(3) 0.075(3) -0.017(2) -0.001(2) 0.024(2)
C21 0.062(3) 0.067(2) 0.060(3) -0.010(2) 0.021(2) 0.003(2)
C22 0.062(3) 0.048(2) 0.071(3) -0.0103(19) 0.006(2) 0.0062(18)
C23 0.0339(18) 0.053(2) 0.040(2) 0.0004(15) -0.0031(15) 0.0032(15)
C24 0.0410(19) 0.0506(19) 0.0348(18) 0.0012(15) -0.0019(15) -0.0039(15)
C25 0.045(2) 0.066(2) 0.037(2) -0.0036(17) -0.0055(16) -0.0013(17)
C29 0.0424(19) 0.0441(18) 0.0331(18) -0.0015(14) 0.0037(15) -0.0009(15)
C30 0.051(2) 0.0408(17) 0.0362(18) 0.0003(14) 0.0154(16) 0.0029(16)
C31 0.071(3) 0.049(2) 0.053(2) -0.0016(17) 0.014(2) -0.0153(19)
C32 0.125(4) 0.055(3) 0.083(3) -0.009(2) 0.037(3) -0.033(3)
C33 0.142(5) 0.045(3) 0.109(5) 0.013(3) 0.060(4) -0.001(3)
C34 0.106(4) 0.065(3) 0.090(4) 0.035(3) 0.033(3) 0.029(3)
C35 0.070(3) 0.056(2) 0.054(2) 0.0147(19) 0.016(2) 0.013(2)
C36 0.112(4) 0.158(6) 0.082(4) 0.013(4) -0.021(3) 0.064(4)
C39 0.104(4) 0.079(3) 0.087(4) 0.004(3) 0.029(3) -0.028(3)
C40 0.069(3) 0.069(3) 0.058(3) -0.003(2) 0.012(2) -0.025(2)
C41 0.071(3) 0.076(3) 0.046(2) 0.012(2) 0.003(2) 0.003(2)
C44 0.126(5) 0.054(3) 0.086(4) -0.005(2) -0.017(3) -0.014(3)
C45 0.073(3) 0.099(3) 0.062(3) -0.041(2) 0.005(2) -0.019(3)
C46 0.095(4) 0.083(3) 0.058(3) -0.031(2) 0.015(3) -0.016(3)
C47 0.071(3) 0.089(3) 0.057(3) -0.024(2) 0.009(2) 0.000(2)
C48 0.059(3) 0.098(3) 0.062(3) -0.027(2) 0.000(2) 0.007(2)
C49 0.059(3) 0.105(3) 0.049(3) 0.004(2) -0.008(2) 0.015(3)
C50 0.092(4) 0.176(6) 0.100(4) 0.056(4) -0.017(3) 0.023(4)
C51 0.047(3) 0.116(4) 0.069(3) -0.023(3) -0.015(2) 0.001(3)
C52 0.043(2) 0.081(3) 0.067(3) -0.018(2) -0.008(2) -0.011(2)
C53 0.076(4) 0.104(4) 0.152(6) -0.006(4) -0.009(4) -0.044(3)

loop_
_atom_type_symbol
_atom_type_description
_atom_type_scat_dispersion_real
_atom_type_scat_dispersion_imag
_atom_type_scat_source
C C 0.0033 0.0016 'International Tables Vol C Tables 4.2.6.8 and 6.1.1.4'
H H 0.0000 0.0000 'International Tables Vol C Tables 4.2.6.8 and 6.1.1.4'
N N 0.0061 0.0033 'International Tables Vol C Tables 4.2.6.8 and 6.1.1.4'
O O 0.0106 0.0060 'International Tables Vol C Tables 4.2.6.8 and 6.1.1.4'
Gd Gd -0.1653 3.9035 'International Tables Vol C Tables 4.2.6.8 and 6.1.1.4'

loop_
_geom_angle_atom_site_label_1
_geom_angle_atom_site_label_2
_geom_angle_atom_site_label_3
_geom_angle
O4 C37 C38 102.2(7)
C39 C38 C37 102.9(7)
C43 C42 C41 103.9(6)
C42 C43 C44 104.9(7)
O4 C37' C38' 103.7(7)
C39 C38' C37' 101.8(8)
C43' C42' C41 104.1(7)
C44 C43' C42' 104.0(7)
O1 Gd1 O2 93.99(8)
O1 Gd1 N2 90.15(9)
O2 Gd1 N2 164.26(9)
O1 Gd1 N1 98.29(9)
O2 Gd1 N1 158.92(10)
N2 Gd1 N1 33.27(10)
O1 Gd1 O5 86.25(8)
O2 Gd1 O5 81.90(8)
N2 Gd1 O5 83.23(9)
N1 Gd1 O5 115.84(9)
O1 Gd1 O4 118.11(8)
O2 Gd1 O4 78.36(8)
N2 Gd1 O4 112.90(9)
N1 Gd1 O4 80.75(9)
O5 Gd1 O4 149.39(9)
O1 Gd1 O6 162.71(8)
O2 Gd1 O6 92.07(8)
N2 Gd1 O6 79.94(9)
N1 Gd1 O6 81.18(9)
O5 Gd1 O6 78.58(8)
O4 Gd1 O6 78.99(9)
C1 O1 Gd1 156.3(2)
C17 O2 Gd1 144.75(19)
C35 O3 C36 119.7(4)
C40 O4 C37 102.7(4)
C40 O4 C37' 109.5(4)
C37 O4 C37' 30.3(4)
C40 O4 Gd1 128.4(2)
C37 O4 Gd1 125.4(3)
C37' O4 Gd1 121.4(4)
C44 O5 C41 110.1(3)
C44 O5 Gd1 129.2(2)
C41 O5 Gd1 120.2(2)
C48 O6 C45 108.2(3)
C48 O6 Gd1 123.0(2)
C45 O6 Gd1 127.4(2)
C49 N1 N2 107.5(3)
C49 N1 Gd1 176.7(3)
N2 N1 Gd1 72.34(17)
C52 N2 N1 108.0(3)
C52 N2 Gd1 176.0(3)
N1 N2 Gd1 74.40(17)
O1 C1 C14 119.1(3)
O1 C1 C2 122.0(3)
C14 C1 C2 118.9(3)
C7 C2 C1 117.3(3)
C7 C2 C3 121.0(3)
C1 C2 C3 121.7(3)
C6 C3 C4 109.5(3)
C6 C3 C5 107.5(4)
C4 C3 C5 108.3(3)
C6 C3 C2 111.8(3)
C4 C3 C2 108.6(3)
C5 C3 C2 111.1(3)
C8 C7 C2 124.8(3)
C13 C8 C7 116.2(3)
C13 C8 C9 121.6(3)
C7 C8 C9 122.1(3)
C12' C9 C11 57.4(6)
C12' C9 C10 130.6(6)
C11 C9 C10 110.1(6)
C12' C9 C11' 111.9(7)
C11 C9 C11' 61.0(6)
C10 C9 C11' 53.9(6)
C12' C9 C12 51.9(6)
C11 C9 C12 108.2(6)
C10 C9 C12 105.8(6)
C11' C9 C12 140.5(6)
C12' C9 C10' 107.0(7)
C11 C9 C10' 142.5(6)
C10 C9 C10' 51.0(6)
C11' C9 C10' 104.0(7)
C12 C9 C10' 59.8(6)
C12' C9 C8 115.0(5)
C11 C9 C8 109.0(4)
C10 C9 C8 114.1(4)
C11' C9 C8 109.8(5)
C12 C9 C8 109.5(4)
C10' C9 C8 108.4(5)
C8 C13 C14 122.1(3)
C13 C14 C1 120.6(3)
C13 C14 C15 120.2(3)
C1 C14 C15 119.2(3)
C16 C15 C30 115.9(3)
C16 C15 C14 113.7(2)
C30 C15 C14 110.8(2)
C29 C16 C17 120.0(3)
C29 C16 C15 119.9(3)
C17 C16 C15 120.0(3)
O2 C17 C16 120.3(3)
O2 C17 C18 121.6(3)
C16 C17 C18 118.1(3)
C23 C18 C17 117.9(3)
C23 C18 C19 120.4(3)
C17 C18 C19 121.6(3)
C21 C19 C18 108.9(3)
C21 C19 C20 107.2(3)
C18 C19 C20 113.2(3)
C21 C19 C22 109.8(3)
C18 C19 C22 111.7(3)
C20 C19 C22 106.0(3)
C24 C23 C18 124.6(3)
C29 C24 C23 116.1(3)
C29 C24 C25 121.7(3)
C23 C24 C25 122.1(3)
C27 C25 C28' 129.8(8)
C27 C25 C26 109.5(5)
C28' C25 C26 80.0(7)
C27 C25 C26' 78.6(7)
C28' C25 C26' 107.8(7)
C26 C25 C26' 32.6(6)
C27 C25 C27' 31.0(6)
C28' C25 C27' 106.4(7)
C26 C25 C27' 131.5(7)
C26' C25 C27' 105.9(6)
C27 C25 C28 107.2(5)
C28' C25 C28 29.2(7)
C26 C25 C28 106.0(5)
C26' C25 C28 126.6(8)
C27' C25 C28 79.2(7)
C27 C25 C24 108.9(5)
C28' C25 C24 112.5(7)
C26 C25 C24 111.7(4)
C26' C25 C24 114.2(6)
C27' C25 C24 109.5(7)
C28 C25 C24 113.4(5)
C24 C29 C16 123.0(3)
C31 C30 C35 117.3(3)
C31 C30 C15 126.0(3)
C35 C30 C15 116.7(3)
C30 C31 C32 122.0(4)
C33 C32 C31 119.1(5)
C34 C33 C32 120.8(4)
C33 C34 C35 119.6(5)
O3 C35 C34 123.8(4)
O3 C35 C30 115.0(3)
C34 C35 C30 121.2(4)
C40 C39 C38 106.3(5)
C40 C39 C38' 104.1(6)
C38 C39 C38' 12.1(16)
O4 C40 C39 105.6(3)
O5 C41 C42 106.7(5)
O5 C41 C42' 105.5(5)
C42 C41 C42' 22.8(8)
O5 C44 C43' 107.6(5)
O5 C44 C43 102.6(5)
C43' C44 C43 20.8(10)
O6 C45 C46 105.8(3)
C45 C46 C47 103.4(3)
C48 C47 C46 102.5(4)
O6 C48 C47 106.1(3)
N1 C49 C51 109.2(4)
N1 C49 C50 122.5(5)
C51 C49 C50 128.3(4)
C52 C51 C49 106.3(4)
N2 C52 C51 109.1(4)
N2 C52 C53 121.8(4)
C51 C52 C53 129.1(4)

loop_
_geom_bond_atom_site_label_1
_geom_bond_atom_site_label_2
_geom_bond_distance
C37 O4 1.464(7)
C37 C38 1.519(9)
C38 C39 1.504(8)
C42 C43 1.498(8)
C42 C41 1.521(8)
C43 C44 1.532(8)
C37' O4 1.476(7)
C37' C38' 1.509(10)
C38' C39 1.508(9)
C42' C43' 1.502(9)
C42' C41 1.525(8)
C43' C44 1.497(9)
C10 C9 1.506(7)
C11 C9 1.500(7)
C12 C9 1.512(7)
C26 C25 1.497(7)
C27 C25 1.483(6)
C28 C25 1.517(7)
C10' C9 1.514(8)
C11' C9 1.509(8)
C12' C9 1.489(8)
C26' C25 1.503(8)
C27' C25 1.512(8)
C28' C25 1.489(8)
Gd1 O1 2.148(2)
Gd1 O2 2.242(2)
Gd1 N2 2.408(3)
Gd1 N1 2.434(3)
Gd1 O5 2.436(2)
Gd1 O4 2.487(2)
Gd1 O6 2.488(2)
O1 C1 1.338(3)
O2 C17 1.341(4)
O3 C35 1.369(5)
O3 C36 1.393(5)
O4 C40 1.445(4)
O5 C44 1.425(4)
O5 C41 1.449(4)
O6 C48 1.432(5)
O6 C45 1.457(4)
N1 C49 1.342(5)
N1 N2 1.386(4)
N2 C52 1.338(4)
C1 C14 1.406(4)
C1 C2 1.417(4)
C2 C7 1.392(4)
C2 C3 1.543(5)
C3 C6 1.527(5)
C3 C4 1.530(5)
C3 C5 1.541(5)
C7 C8 1.390(5)
C8 C13 1.385(4)
C8 C9 1.529(4)
C13 C14 1.386(4)
C14 C15 1.532(4)
C15 C16 1.521(4)
C15 C30 1.526(4)
C16 C29 1.391(4)
C16 C17 1.413(4)
C17 C18 1.436(4)
C18 C23 1.395(5)
C18 C19 1.538(4)
C19 C21 1.531(5)
C19 C20 1.539(5)
C19 C22 1.543(5)
C23 C24 1.387(4)
C24 C29 1.385(4)
C24 C25 1.533(4)
C30 C31 1.381(5)
C30 C35 1.397(5)
C31 C32 1.388(5)
C32 C33 1.375(7)
C33 C34 1.367(7)
C34 C35 1.391(6)
C39 C40 1.471(5)
C45 C46 1.469(6)
C46 C47 1.487(6)
C47 C48 1.486(5)
C49 C51 1.377(7)
C49 C50 1.505(6)
C51 C52 1.376(6)
C52 C53 1.490(6)
